data_2224177
loop_
_publ_author_name
'Xie, Hai'
'Meng, Shuangming'
'Zhu, Yongjun'
'Bai, Peiwan'

_publ_section_title
{2,2'-[5-Bromopyridine-2,3-diylbis(nitrilomethylidyne)]diphenolato}chlorido(dimethylformamide)manganese(III)
_journal_coeditor_code CV2658
_journal_issue 12
_journal_name_full 'Acta Crystallographica Section E'
_journal_page_first m1671
_journal_paper_doi 10.1107/S1600536809049484
_journal_volume 65
_journal_year 2009
_chemical_formula_iupac '[Mn (C19 H12 Br N3 O2) Cl (C3 H7 N O)]'
_chemical_formula_moiety 'C22 H19 Br Cl Mn N4 O3'
_chemical_formula_sum 'C22 H19 Br Cl Mn N4 O3'
_chemical_formula_weight 557.71
_chemical_name_systematic
;
{2,2'-[5-Bromopyridine-2,3-diylbis(nitrilomethylidyne)]diphenolato}
chlorido(dimethylformamide)manganese(III)
;
_space_group_IT_number 14
_symmetry_cell_setting monoclinic
_symmetry_space_group_name_Hall '-P 2ybc'
_symmetry_space_group_name_H-M 'P 1 21/c 1'
_atom_sites_solution_hydrogens geom
_atom_sites_solution_primary direct
_atom_sites_solution_secondary difmap
_audit_creation_method SHELXL-97
_cell_angle_alpha 90.00
_cell_angle_beta 117.1430(10)
_cell_angle_gamma 90.00
_cell_formula_units_Z 4
_cell_length_a 13.2834(11)
_cell_length_b 15.4971(13)
_cell_length_c 12.2314(11)
_cell_measurement_reflns_used 2012
_cell_measurement_temperature 293(2)
_cell_measurement_theta_max 26.712
_cell_measurement_theta_min 2.128
_cell_volume 2240.6(3)
_computing_cell_refinement 'SAINT-Plus (Bruker, 2001)'
_computing_data_collection 'APEX2 (Bruker, 2004)'
_computing_data_reduction 'SAINT-Plus (Bruker, 2001)'
_computing_molecular_graphics 'SHELXTL (Sheldrick, 2008b)'
_computing_publication_material 'SHELXTL (Sheldrick, 2008b)'
_computing_structure_refinement 'SHELXL97 (Sheldrick, 2008b)'
_computing_structure_solution 'SHELXS97 (Sheldrick, 2008b)'
_diffrn_ambient_temperature 293(2)
_diffrn_measured_fraction_theta_full 0.997
_diffrn_measured_fraction_theta_max 0.997
_diffrn_measurement_device_type 'Bruker APEXII CCD area-detector'
_diffrn_measurement_method '\f and \w scans'
_diffrn_radiation_monochromator graphite
_diffrn_radiation_source 'fine-focus sealed tube'
_diffrn_radiation_type MoK\a
_diffrn_radiation_wavelength 0.71073
_diffrn_reflns_av_R_equivalents 0.0217
_diffrn_reflns_av_sigmaI/netI 0.0272
_diffrn_reflns_limit_h_max 15
_diffrn_reflns_limit_h_min -15
_diffrn_reflns_limit_k_max 18
_diffrn_reflns_limit_k_min -13
_diffrn_reflns_limit_l_max 13
_diffrn_reflns_limit_l_min -14
_diffrn_reflns_number 10906
_diffrn_reflns_theta_full 25.01
_diffrn_reflns_theta_max 25.01
_diffrn_reflns_theta_min 2.17
_exptl_absorpt_coefficient_mu 2.524
_exptl_absorpt_correction_T_max 0.6456
_exptl_absorpt_correction_T_min 0.5083
_exptl_absorpt_correction_type multi-scan
_exptl_absorpt_process_details '(SADABS; Sheldrick, 2008a)'
_exptl_crystal_colour dark-brown
_exptl_crystal_density_diffrn 1.653
_exptl_crystal_density_method 'not measured'
_exptl_crystal_description block
_exptl_crystal_F_000 1120
_exptl_crystal_size_max 0.31
_exptl_crystal_size_mid 0.21
_exptl_crystal_size_min 0.19
_refine_diff_density_max 1.301
_refine_diff_density_min -0.516
_refine_ls_extinction_method none
_refine_ls_goodness_of_fit_ref 1.057
_refine_ls_hydrogen_treatment constr
_refine_ls_matrix_type full
_refine_ls_number_parameters 291
_refine_ls_number_reflns 3945
_refine_ls_number_restraints 0
_refine_ls_restrained_S_all 1.057
_refine_ls_R_factor_all 0.0501
_refine_ls_R_factor_gt 0.0387
_refine_ls_shift/su_max 0.001
_refine_ls_shift/su_mean 0.000
_refine_ls_structure_factor_coef Fsqd
_refine_ls_weighting_details 'calc w=1/[\s^2^(Fo^2^)+(0.0643P)^2^+1.7733P] where P=(Fo^2^+2Fc^2^)/3'
_refine_ls_weighting_scheme calc
_refine_ls_wR_factor_gt 0.1088
_refine_ls_wR_factor_ref 0.1163
_reflns_number_gt 3238
_reflns_number_total 3945
_reflns_threshold_expression I>2sigma(I)
_cod_data_source_file cv2658.cif
_cod_data_source_block I
_cod_original_sg_symbol_H-M 'P 21/c'
_cod_database_code 2224177
_cod_database_fobs_code 2224177

loop_
_symmetry_equiv_pos_as_xyz
'x, y, z'
'-x, y+1/2, -z+1/2'
'-x, -y, -z'
'x, -y-1/2, z-1/2'

loop_
_atom_site_type_symbol
_atom_site_label
_atom_site_fract_x
_atom_site_fract_y
_atom_site_fract_z
_atom_site_U_iso_or_equiv
_atom_site_adp_type
_atom_site_calc_flag
_atom_site_refinement_flags
_atom_site_occupancy
_atom_site_disorder_assembly
_atom_site_disorder_group
Br Br1 0.45611(4) 0.63147(3) 0.36373(4) 0.06441(17) Uani d . 1 . .
Mn Mn1 0.81172(4) 0.45734(3) 0.12690(5) 0.03870(16) Uani d . 1 . .
Cl Cl1 0.68097(8) 0.34011(7) 0.05359(10) 0.0587(3) Uani d . 1 . .
O O1 0.9460(2) 0.38529(17) 0.1822(2) 0.0521(6) Uani d . 1 . .
O O2 0.7824(2) 0.49890(18) -0.0267(2) 0.0518(6) Uani d . 1 . .
O O3 0.9317(2) 0.56444(18) 0.2006(3) 0.0567(7) Uani d . 1 . .
N N1 0.8278(2) 0.45131(18) 0.3010(3) 0.0423(7) Uani d . 1 . .
N N2 0.6755(2) 0.54058(18) 0.1157(3) 0.0418(7) Uani d . 1 . .
N N3 0.7332(3) 0.4802(2) 0.4180(3) 0.0516(8) Uani d . 1 . .
N N4 1.0806(3) 0.6366(2) 0.1995(3) 0.0503(8) Uani d . 1 . .
C C1 0.7383(3) 0.4907(2) 0.3157(3) 0.0418(8) Uani d . 1 . .
C C2 0.6585(3) 0.5396(2) 0.2180(3) 0.0401(8) Uani d . 1 . .
C C3 0.5713(3) 0.5821(2) 0.2312(3) 0.0459(8) Uani d . 1 . .
H H3 0.5175 0.6151 0.1681 0.055 Uiso calc R 1 . .
C C4 0.5694(3) 0.5727(2) 0.3378(4) 0.0482(9) Uani d . 1 . .
C C5 0.6486(3) 0.5208(3) 0.4285(4) 0.0530(9) Uani d . 1 . .
H H5 0.6428 0.5135 0.5009 0.064 Uiso calc R 1 . .
C C6 1.0097(3) 0.3730(2) 0.3939(4) 0.0455(9) Uani d . 1 . .
C C7 1.0197(3) 0.3568(2) 0.2899(4) 0.0455(9) Uani d . 1 . .
C C8 1.1146(3) 0.3060(3) 0.3007(4) 0.0550(10) Uani d . 1 . .
H H8 1.1228 0.2951 0.2304 0.066 Uiso calc R 1 . .
C C9 1.1925(3) 0.2733(3) 0.4095(5) 0.0618(11) Uani d . 1 . .
H H9 1.2519 0.2399 0.4125 0.074 Uiso calc R 1 . .
C C10 1.1839(3) 0.2892(3) 0.5137(4) 0.0623(11) Uani d . 1 . .
H H10 1.2372 0.2675 0.5888 0.075 Uiso calc R 1 . .
C C11 1.0937(3) 0.3385(3) 0.5056(4) 0.0559(10) Uani d . 1 . .
H H11 1.0881 0.3496 0.5774 0.067 Uiso calc R 1 . .
C C12 0.9159(3) 0.4184(2) 0.3953(3) 0.0463(8) Uani d . 1 . .
H H12 0.9177 0.4252 0.4717 0.056 Uiso calc R 1 . .
C C13 0.6144(3) 0.5898(2) -0.0885(3) 0.0432(8) Uani d . 1 . .
C C14 0.7045(3) 0.5503(2) -0.1064(3) 0.0450(8) Uani d . 1 . .
C C15 0.7093(4) 0.5706(3) -0.2114(4) 0.0555(10) Uani d . 1 . .
H H15 0.7676 0.5487 -0.2254 0.067 Uiso calc R 1 . .
C C16 0.6292(4) 0.6232(3) -0.2976(4) 0.0620(11) Uani d . 1 . .
H H16 0.6349 0.6356 -0.3689 0.074 Uiso calc R 1 . .
C C17 0.5388(4) 0.6590(3) -0.2831(4) 0.0605(11) Uani d . 1 . .
H H17 0.4853 0.6937 -0.3438 0.073 Uiso calc R 1 . .
C C18 0.5322(3) 0.6420(3) -0.1807(4) 0.0528(9) Uani d . 1 . .
H H18 0.4728 0.6645 -0.1693 0.063 Uiso calc R 1 . .
C C19 0.6052(3) 0.5823(2) 0.0182(3) 0.0418(8) Uani d . 1 . .
H H19 0.5438 0.6091 0.0213 0.050 Uiso calc R 1 . .
C C20 0.9824(3) 0.5958(3) 0.1477(4) 0.0518(9) Uani d . 1 . .
H H20 0.9484 0.5902 0.0627 0.062 Uiso calc R 1 . .
C C21 1.1408(4) 0.6469(4) 0.3284(4) 0.0799(14) Uani d . 1 . .
H H21A 1.1098 0.6946 0.3532 0.120 Uiso calc R 1 . .
H H21B 1.2191 0.6579 0.3515 0.120 Uiso calc R 1 . .
H H21C 1.1344 0.5952 0.3680 0.120 Uiso calc R 1 . .
C C22 1.1358(4) 0.6716(3) 0.1327(4) 0.0620(11) Uani d . 1 . .
H H22A 1.0857 0.6687 0.0462 0.093 Uiso calc R 1 . .
H H22B 1.2030 0.6390 0.1508 0.093 Uiso calc R 1 . .
H H22C 1.1558 0.7307 0.1562 0.093 Uiso calc R 1 . .

loop_
_atom_site_aniso_label
_atom_site_aniso_U_11
_atom_site_aniso_U_22
_atom_site_aniso_U_33
_atom_site_aniso_U_12
_atom_site_aniso_U_13
_atom_site_aniso_U_23
Br1 0.0571(3) 0.0792(3) 0.0650(3) 0.0171(2) 0.0349(2) 0.0026(2)
Mn1 0.0317(3) 0.0426(3) 0.0388(3) 0.0076(2) 0.0134(2) 0.0029(2)
Cl1 0.0422(5) 0.0516(5) 0.0713(7) 0.0020(4) 0.0165(5) -0.0049(5)
O1 0.0397(14) 0.0642(17) 0.0499(15) 0.0126(12) 0.0184(12) 0.0036(12)
O2 0.0499(15) 0.0583(16) 0.0463(14) 0.0128(13) 0.0212(12) 0.0064(12)
O3 0.0516(15) 0.0600(17) 0.0592(17) -0.0085(13) 0.0259(14) -0.0013(13)
N1 0.0373(15) 0.0417(16) 0.0448(16) 0.0038(12) 0.0161(13) 0.0031(13)
N2 0.0378(15) 0.0421(16) 0.0402(16) 0.0030(12) 0.0133(13) 0.0013(12)
N3 0.0526(19) 0.061(2) 0.0447(18) 0.0090(16) 0.0252(15) 0.0067(14)
N4 0.0459(18) 0.0497(18) 0.057(2) 0.0010(14) 0.0248(16) 0.0029(14)
C1 0.0361(18) 0.0406(19) 0.047(2) 0.0007(15) 0.0179(16) -0.0015(15)
C2 0.0362(18) 0.0412(18) 0.0413(19) -0.0008(14) 0.0163(15) -0.0027(14)
C3 0.0387(19) 0.045(2) 0.047(2) 0.0038(16) 0.0134(16) 0.0002(16)
C4 0.042(2) 0.051(2) 0.055(2) 0.0018(16) 0.0245(18) -0.0021(17)
C5 0.057(2) 0.057(2) 0.050(2) 0.0087(19) 0.0292(19) 0.0052(18)
C6 0.0330(18) 0.045(2) 0.052(2) 0.0016(14) 0.0131(16) 0.0069(16)
C7 0.0298(17) 0.0419(19) 0.058(2) 0.0004(14) 0.0142(17) 0.0061(16)
C8 0.044(2) 0.049(2) 0.073(3) 0.0061(17) 0.028(2) 0.0050(19)
C9 0.033(2) 0.054(2) 0.089(3) 0.0102(17) 0.020(2) 0.014(2)
C10 0.039(2) 0.060(3) 0.070(3) 0.0065(18) 0.009(2) 0.019(2)
C11 0.043(2) 0.059(2) 0.053(2) -0.0006(18) 0.0110(18) 0.0064(19)
C12 0.042(2) 0.049(2) 0.044(2) 0.0027(16) 0.0164(17) 0.0019(16)
C13 0.0367(18) 0.0402(19) 0.0426(19) -0.0040(15) 0.0094(15) 0.0022(15)
C14 0.0415(19) 0.046(2) 0.0420(19) -0.0066(16) 0.0139(16) -0.0031(15)
C15 0.056(2) 0.063(3) 0.051(2) -0.004(2) 0.027(2) -0.0019(19)
C16 0.064(3) 0.071(3) 0.045(2) -0.006(2) 0.020(2) 0.0082(19)
C17 0.059(3) 0.063(3) 0.048(2) 0.004(2) 0.014(2) 0.0117(19)
C18 0.046(2) 0.056(2) 0.050(2) 0.0023(17) 0.0159(18) 0.0049(18)
C19 0.0339(17) 0.0390(18) 0.049(2) 0.0023(15) 0.0159(16) 0.0002(15)
C20 0.049(2) 0.053(2) 0.050(2) 0.0000(18) 0.0201(19) 0.0005(18)
C21 0.067(3) 0.105(4) 0.062(3) -0.029(3) 0.024(2) -0.006(3)
C22 0.060(3) 0.063(3) 0.077(3) 0.002(2) 0.043(2) 0.008(2)

loop_
_atom_type_symbol
_atom_type_description
_atom_type_scat_dispersion_real
_atom_type_scat_dispersion_imag
_atom_type_scat_source
C C 0.0033 0.0016 'International Tables Vol C Tables 4.2.6.8 and 6.1.1.4'
H H 0.0000 0.0000 'International Tables Vol C Tables 4.2.6.8 and 6.1.1.4'
N N 0.0061 0.0033 'International Tables Vol C Tables 4.2.6.8 and 6.1.1.4'
O O 0.0106 0.0060 'International Tables Vol C Tables 4.2.6.8 and 6.1.1.4'
Cl Cl 0.1484 0.1585 'International Tables Vol C Tables 4.2.6.8 and 6.1.1.4'
Mn Mn 0.3368 0.7283 'International Tables Vol C Tables 4.2.6.8 and 6.1.1.4'
Br Br -0.2901 2.4595 'International Tables Vol C Tables 4.2.6.8 and 6.1.1.4'

loop_
_geom_angle_atom_site_label_1
_geom_angle_atom_site_label_2
_geom_angle_atom_site_label_3
_geom_angle_site_symmetry_1
_geom_angle_site_symmetry_3
_geom_angle
_geom_angle_publ_flag
O2 Mn1 O1 . . 106.71(11) ?
O2 Mn1 N1 . . 161.27(12) ?
O1 Mn1 N1 . . 88.18(11) ?
O2 Mn1 N2 . . 86.90(11) ?
O1 Mn1 N2 . . 165.18(11) ?
N1 Mn1 N2 . . 77.35(11) ?
O2 Mn1 O3 . . 86.03(11) ?
O1 Mn1 O3 . . 84.97(11) ?
N1 Mn1 O3 . . 83.99(11) ?
N2 Mn1 O3 . . 90.27(11) ?
O2 Mn1 Cl1 . . 95.93(9) ?
O1 Mn1 Cl1 . . 95.06(9) ?
N1 Mn1 Cl1 . . 93.95(9) ?
N2 Mn1 Cl1 . . 89.19(8) ?
O3 Mn1 Cl1 . . 177.93(8) ?
C7 O1 Mn1 . . 133.6(2) ?
C14 O2 Mn1 . . 133.8(2) ?
C20 O3 Mn1 . . 123.7(3) ?
C12 N1 C1 . . 121.2(3) ?
C12 N1 Mn1 . . 124.0(2) ?
C1 N1 Mn1 . . 114.7(2) ?
C19 N2 C2 . . 119.6(3) ?
C19 N2 Mn1 . . 125.5(2) ?
C2 N2 Mn1 . . 114.5(2) ?
C1 N3 C5 . . 116.6(3) ?
C20 N4 C21 . . 121.4(4) ?
C20 N4 C22 . . 123.9(4) ?
C21 N4 C22 . . 114.7(4) ?
N3 C1 C2 . . 122.6(3) ?
N3 C1 N1 . . 119.0(3) ?
C2 C1 N1 . . 118.4(3) ?
N2 C2 C1 . . 114.1(3) ?
N2 C2 C3 . . 126.0(3) ?
C1 C2 C3 . . 119.9(3) ?
C4 C3 C2 . . 116.7(3) ?
C4 C3 H3 . . 121.7 ?
C2 C3 H3 . . 121.7 ?
C3 C4 C5 . . 120.3(3) ?
C3 C4 Br1 . . 118.9(3) ?
C5 C4 Br1 . . 120.9(3) ?
N3 C5 C4 . . 123.9(4) ?
N3 C5 H5 . . 118.1 ?
C4 C5 H5 . . 118.1 ?
C7 C6 C11 . . 117.6(3) ?
C7 C6 C12 . . 123.7(3) ?
C11 C6 C12 . . 118.6(4) ?
O1 C7 C6 . . 122.2(3) ?
O1 C7 C8 . . 119.9(4) ?
C6 C7 C8 . . 118.0(3) ?
C9 C8 C7 . . 122.5(4) ?
C9 C8 H8 . . 118.8 ?
C7 C8 H8 . . 118.8 ?
C10 C9 C8 . . 120.2(4) ?
C10 C9 H9 . . 119.9 ?
C8 C9 H9 . . 119.9 ?
C9 C10 C11 . . 118.3(4) ?
C9 C10 H10 . . 120.8 ?
C11 C10 H10 . . 120.8 ?
C10 C11 C6 . . 123.5(4) ?
C10 C11 H11 . . 118.3 ?
C6 C11 H11 . . 118.3 ?
N1 C12 C6 . . 127.6(3) ?
N1 C12 H12 . . 116.2 ?
C6 C12 H12 . . 116.2 ?
C19 C13 C18 . . 115.9(3) ?
C19 C13 C14 . . 123.2(3) ?
C18 C13 C14 . . 120.8(3) ?
O2 C14 C15 . . 118.8(4) ?
O2 C14 C13 . . 124.6(3) ?
C15 C14 C13 . . 116.5(3) ?
C14 C15 C16 . . 120.8(4) ?
C14 C15 H15 . . 119.6 ?
C16 C15 H15 . . 119.6 ?
C15 C16 C17 . . 123.1(4) ?
C15 C16 H16 . . 118.4 ?
C17 C16 H16 . . 118.4 ?
C18 C17 C16 . . 118.0(4) ?
C18 C17 H17 . . 121.0 ?
C16 C17 H17 . . 121.0 ?
C17 C18 C13 . . 120.7(4) ?
C17 C18 H18 . . 119.7 ?
C13 C18 H18 . . 119.7 ?
N2 C19 C13 . . 125.1(3) ?
N2 C19 H19 . . 117.4 ?
C13 C19 H19 . . 117.4 ?
O3 C20 N4 . . 126.5(4) ?
O3 C20 H20 . . 116.7 ?
N4 C20 H20 . . 116.7 ?
N4 C21 H21A . . 109.5 ?
N4 C21 H21B . . 109.5 ?
H21A C21 H21B . . 109.5 ?
N4 C21 H21C . . 109.5 ?
H21A C21 H21C . . 109.5 ?
H21B C21 H21C . . 109.5 ?
N4 C22 H22A . . 109.5 ?
N4 C22 H22B . . 109.5 ?
H22A C22 H22B . . 109.5 ?
N4 C22 H22C . . 109.5 ?
H22A C22 H22C . . 109.5 ?
H22B C22 H22C . . 109.5 ?

loop_
_geom_bond_atom_site_label_1
_geom_bond_atom_site_label_2
_geom_bond_site_symmetry_2
_geom_bond_distance
_geom_bond_publ_flag
Br1 C4 . 1.906(4) ?
Mn1 O2 . 1.851(3) ?
Mn1 O1 . 1.945(2) ?
Mn1 N1 . 2.043(3) ?
Mn1 N2 . 2.175(3) ?
Mn1 O3 . 2.190(3) ?
Mn1 Cl1 . 2.3875(11) ?
O1 C7 . 1.308(4) ?
O2 C14 . 1.317(4) ?
O3 C20 . 1.227(5) ?
N1 C12 . 1.315(4) ?
N1 C1 . 1.419(4) ?
N2 C19 . 1.302(4) ?
N2 C2 . 1.369(4) ?
N3 C1 . 1.294(5) ?
N3 C5 . 1.344(5) ?
N4 C20 . 1.323(5) ?
N4 C21 . 1.414(6) ?
N4 C22 . 1.431(5) ?
C1 C2 . 1.404(5) ?
C2 C3 . 1.404(5) ?
C3 C4 . 1.324(5) ?
C3 H3 . 0.9300 ?
C4 C5 . 1.385(5) ?
C5 H5 . 0.9300 ?
C6 C7 . 1.362(5) ?
C6 C11 . 1.416(5) ?
C6 C12 . 1.438(5) ?
C7 C8 . 1.441(5) ?
C8 C9 . 1.357(6) ?
C8 H8 . 0.9300 ?
C9 C10 . 1.352(6) ?
C9 H9 . 0.9300 ?
C10 C11 . 1.387(6) ?
C10 H10 . 0.9300 ?
C11 H11 . 0.9300 ?
C12 H12 . 0.9300 ?
C13 C19 . 1.371(5) ?
C13 C18 . 1.412(5) ?
C13 C14 . 1.447(5) ?
C14 C15 . 1.352(5) ?
C15 C16 . 1.372(6) ?
C15 H15 . 0.9300 ?
C16 C17 . 1.404(6) ?
C16 H16 . 0.9300 ?
C17 C18 . 1.322(6) ?
C17 H17 . 0.9300 ?
C18 H18 . 0.9300 ?
C19 H19 . 0.9300 ?
C20 H20 . 0.9300 ?
C21 H21A . 0.9600 ?
C21 H21B . 0.9600 ?
C21 H21C . 0.9600 ?
C22 H22A . 0.9600 ?
C22 H22B . 0.9600 ?
C22 H22C . 0.9600 ?

loop_
_geom_hbond_atom_site_label_D
_geom_hbond_atom_site_label_H
_geom_hbond_atom_site_label_A
_geom_hbond_site_symmetry_A
_geom_hbond_distance_DH
_geom_hbond_distance_HA
_geom_hbond_distance_DA
_geom_hbond_angle_DHA
_geom_hbond_publ_flag
C19 H19 Cl1 3_665 0.93 2.81 3.691(2) 158.87 yes
